data_4507846
loop_
_publ_author_name
'Gabriel, C.'
'Raptopoulou, C. P.'
'Terzis, A.'
'Psycharis, V.'
'Gul-E-Noor, F.'
'Bertmer, M.'
'Mateescu, C.'
'Salifoglou, A.'

_publ_section_title
;
 Binary and Ternary Metal--Organic Hybrid Polymers in Aqueous
 Lead(II)--Dicarboxylic Acid--(Phen) Systems. The Influence of O- and
 S-Ligand Heteroatoms on the Assembly of Distinct Lattice Architecture,
 Dimensionality, and Spectroscopic Properties
;
_journal_issue 6
_journal_name_full 'Crystal Growth &amp; Design'
_journal_page_first 2573
_journal_paper_doi 10.1021/cg400340y
_journal_volume 13
_journal_year 2013
_chemical_formula_sum 'C16 H12 N2 O5 Pb'
_chemical_formula_weight 519.47
_chemical_name_systematic
;
 ?
;
_space_group_IT_number 15
_symmetry_cell_setting monoclinic
_symmetry_space_group_name_Hall '-C 2yc'
_symmetry_space_group_name_H-M 'C 1 2/c 1'
_atom_sites_solution_hydrogens geom
_atom_sites_solution_primary direct
_atom_sites_solution_secondary difmap
_audit_creation_method SHELXL-97
_cell_angle_alpha 90.00
_cell_angle_beta 117.410(10)
_cell_angle_gamma 90.00
_cell_formula_units_Z 4
_cell_length_a 10.253(2)
_cell_length_b 20.192(4)
_cell_length_c 8.337(2)
_cell_measurement_temperature 180(2)
_cell_volume 1532.2(6)
_computing_cell_refinement 'CrystalClear, Rigaku MSC, 2005'
_computing_data_collection 'CrystalClear, Rigaku MSC, 2005'
_computing_data_reduction 'CrystalClear, Rigaku MSC, 2005'
_computing_structure_refinement 'SHELXL-97 (Sheldrick, 1997)'
_computing_structure_solution 'SHELXS-97 (Sheldrick, 1997)'
_diffrn_ambient_temperature 180(2)
_diffrn_measured_fraction_theta_full 0.995
_diffrn_measured_fraction_theta_max 0.995
_diffrn_measurement_device_type 'Rigaku R-AXIS SPIDER IPDS'
_diffrn_measurement_method '\q scans'
_diffrn_radiation_monochromator graphite
_diffrn_radiation_source 'fine-focus sealed tube'
_diffrn_radiation_type MoK\a
_diffrn_radiation_wavelength 0.71073
_diffrn_reflns_av_R_equivalents 0.0523
_diffrn_reflns_av_sigmaI/netI 0.0375
_diffrn_reflns_limit_h_max 12
_diffrn_reflns_limit_h_min -12
_diffrn_reflns_limit_k_max 24
_diffrn_reflns_limit_k_min -24
_diffrn_reflns_limit_l_max 10
_diffrn_reflns_limit_l_min -10
_diffrn_reflns_number 8555
_diffrn_reflns_theta_full 26.00
_diffrn_reflns_theta_max 26.00
_diffrn_reflns_theta_min 2.82
_exptl_absorpt_coefficient_mu 11.041
_exptl_absorpt_correction_T_max 1.000
_exptl_absorpt_correction_T_min 0.280
_exptl_absorpt_correction_type empirical
_exptl_absorpt_process_details 'CrystalClear, Rigaku MSC, 2005'
_exptl_crystal_colour colorless
_exptl_crystal_density_diffrn 2.252
_exptl_crystal_density_method 'not measured'
_exptl_crystal_description parallelepiped
_exptl_crystal_F_000 976
_exptl_crystal_size_max 0.45
_exptl_crystal_size_mid 0.22
_exptl_crystal_size_min 0.17
_refine_diff_density_max 1.742
_refine_diff_density_min -1.166
_refine_diff_density_rms 0.145
_refine_ls_extinction_coef 0.0036(3)
_refine_ls_extinction_expression Fc^*^=kFc[1+0.001xFc^2^\l^3^/sin(2\q)]^-1/4^
_refine_ls_extinction_method SHELXL
_refine_ls_goodness_of_fit_ref 1.160
_refine_ls_hydrogen_treatment refall
_refine_ls_matrix_type full
_refine_ls_number_parameters 134
_refine_ls_number_reflns 1498
_refine_ls_number_restraints 0
_refine_ls_restrained_S_all 1.160
_refine_ls_R_factor_all 0.0286
_refine_ls_R_factor_gt 0.0285
_refine_ls_shift/su_max 0.003
_refine_ls_shift/su_mean 0.000
_refine_ls_structure_factor_coef Fsqd
_refine_ls_weighting_details 'calc w=1/[\s^2^(Fo^2^)+(0.0279P)^2^+8.6841P] where P=(Fo^2^+2Fc^2^)/3'
_refine_ls_weighting_scheme calc
_refine_ls_wR_factor_gt 0.0722
_refine_ls_wR_factor_ref 0.0723
_reflns_number_gt 1494
_reflns_number_total 1498
_reflns_threshold_expression >2sigma(I)
_cod_data_source_file cg400340y_si_006.cif
_cod_data_source_block salpb241
_cod_original_sg_symbol_H-M C2/c
_cod_database_code 4507846

loop_
_symmetry_equiv_pos_as_xyz
'x, y, z'
'-x, y, -z+1/2'
'x+1/2, y+1/2, z'
'-x+1/2, y+1/2, -z+1/2'
'-x, -y, -z'
'x, -y, z-1/2'
'-x+1/2, -y+1/2, -z'
'x+1/2, -y+1/2, z-1/2'

loop_
_atom_site_label
_atom_site_type_symbol
_atom_site_fract_x
_atom_site_fract_y
_atom_site_fract_z
_atom_site_U_iso_or_equiv
_atom_site_adp_type
_atom_site_occupancy
_atom_site_symmetry_multiplicity
_atom_site_calc_flag
_atom_site_refinement_flags
Pb Pb 0.0000 0.041029(13) 0.7500 0.02834(18) Uani 1 2 d S
N1 N -0.0576(5) 0.1475(2) 0.5666(6) 0.0292(10) Uani 1 1 d .
C1 C -0.1189(7) 0.1473(3) 0.3853(8) 0.0382(14) Uani 1 1 d .
C2 C -0.1528(7) 0.2061(4) 0.2833(9) 0.0421(15) Uani 1 1 d .
C3 C -0.1246(7) 0.2656(3) 0.3689(9) 0.0405(15) Uani 1 1 d .
C4 C -0.0625(6) 0.2676(3) 0.5600(9) 0.0345(13) Uani 1 1 d .
C5 C -0.0303(6) 0.2065(3) 0.6553(8) 0.0304(12) Uani 1 1 d .
C6 C -0.0304(7) 0.3285(3) 0.6601(10) 0.0401(14) Uani 1 1 d .
O11 O 0.2656(5) 0.0748(3) 0.8048(6) 0.0482(12) Uani 1 1 d .
O12 O 0.1597(7) 0.0138(3) 0.5686(9) 0.0732(15) Uani 1 1 d .
C11 C 0.2616(7) 0.0505(3) 0.6692(9) 0.0372(14) Uani 1 1 d .
C12 C 0.3851(8) 0.0637(5) 0.6214(10) 0.0485(17) Uani 1 1 d .
O13 O 0.5000 0.1005(3) 0.7500 0.0506(18) Uani 1 2 d S
H1 H -0.133(7) 0.101(4) 0.329(9) 0.039(17) Uiso 1 1 d .
H2 H -0.198(8) 0.205(4) 0.161(10) 0.05(2) Uiso 1 1 d .
H3 H -0.140(7) 0.302(3) 0.306(9) 0.036(18) Uiso 1 1 d .
H6 H -0.057(7) 0.362(4) 0.606(9) 0.032(18) Uiso 1 1 d .
H12A H 0.353(13) 0.087(6) 0.515(16) 0.11(4) Uiso 1 1 d .
H12B H 0.422(8) 0.022(4) 0.619(9) 0.037(19) Uiso 1 1 d .

loop_
_atom_site_aniso_label
_atom_site_aniso_U_11
_atom_site_aniso_U_22
_atom_site_aniso_U_33
_atom_site_aniso_U_23
_atom_site_aniso_U_13
_atom_site_aniso_U_12
Pb 0.0241(2) 0.0272(2) 0.0346(2) 0.000 0.01432(15) 0.000
N1 0.023(2) 0.029(2) 0.033(2) 0.0006(19) 0.0107(19) -0.0022(19)
C1 0.034(3) 0.042(4) 0.035(3) 0.005(3) 0.014(3) -0.002(3)
C2 0.035(3) 0.054(4) 0.036(3) 0.011(3) 0.015(3) 0.000(3)
C3 0.033(3) 0.038(3) 0.051(4) 0.014(3) 0.019(3) 0.001(3)
C4 0.023(3) 0.033(3) 0.049(3) 0.008(3) 0.019(3) 0.000(2)
C5 0.017(2) 0.026(3) 0.048(3) 0.001(2) 0.016(2) 0.001(2)
C6 0.027(3) 0.030(3) 0.064(4) 0.007(3) 0.022(3) 0.002(3)
O11 0.041(2) 0.057(3) 0.056(3) -0.024(2) 0.030(2) -0.019(2)
O12 0.059(3) 0.075 0.088(4) -0.042(3) 0.036(3) -0.028(3)
C11 0.026(3) 0.043(4) 0.040(3) -0.007(3) 0.014(3) -0.005(3)
C12 0.032(3) 0.071(6) 0.045(4) 0.003(4) 0.020(3) 0.006(4)
O13 0.028(3) 0.037(4) 0.091(5) 0.000 0.031(4) 0.000

loop_
_atom_type_symbol
_atom_type_description
_atom_type_scat_dispersion_real
_atom_type_scat_dispersion_imag
_atom_type_scat_source
C C 0.0033 0.0016 'International Tables Vol C Tables 4.2.6.8 and 6.1.1.4'
H H 0.0000 0.0000 'International Tables Vol C Tables 4.2.6.8 and 6.1.1.4'
N N 0.0061 0.0033 'International Tables Vol C Tables 4.2.6.8 and 6.1.1.4'
O O 0.0106 0.0060 'International Tables Vol C Tables 4.2.6.8 and 6.1.1.4'
Pb Pb -3.3944 10.1111 'International Tables Vol C Tables 4.2.6.8 and 6.1.1.4'

loop_
_geom_angle_atom_site_label_1
_geom_angle_atom_site_label_2
_geom_angle_atom_site_label_3
_geom_angle
_geom_angle_site_symmetry_1
_geom_angle_site_symmetry_3
N1 Pb N1 64.7(2) 2_556 .
N1 Pb O11 79.72(16) 2_556 2_556
N1 Pb O11 75.04(14) . 2_556
N1 Pb O11 75.04(14) 2_556 .
N1 Pb O11 79.72(16) . .
O11 Pb O11 150.0(2) 2_556 .
N1 Pb O12 145.54(19) 2_556 5_556
N1 Pb O12 83.4(2) . 5_556
O11 Pb O12 79.69(18) 2_556 5_556
O11 Pb O12 113.33(16) . 5_556
N1 Pb O12 83.4(2) 2_556 6_556
N1 Pb O12 145.54(19) . 6_556
O11 Pb O12 113.33(16) 2_556 6_556
O11 Pb O12 79.69(18) . 6_556
O12 Pb O12 130.3(3) 5_556 6_556
N1 Pb O12 82.56(19) 2_556 2_556
N1 Pb O12 117.84(16) . 2_556
O11 Pb O12 46.91(15) 2_556 2_556
O11 Pb O12 141.86(18) . 2_556
O12 Pb O12 102.67(18) 5_556 2_556
O12 Pb O12 67.2(2) 6_556 2_556
N1 Pb O12 117.84(16) 2_556 .
N1 Pb O12 82.56(19) . .
O11 Pb O12 141.86(17) 2_556 .
O11 Pb O12 46.91(15) . .
O12 Pb O12 67.2(2) 5_556 .
O12 Pb O12 102.67(18) 6_556 .
O12 Pb O12 157.0(3) 2_556 .
C1 N1 C5 119.0(5) . .
C1 N1 Pb 122.2(4) . .
C5 N1 Pb 118.7(4) . .
N1 C1 C2 122.3(6) . .
N1 C1 H1 115(4) . .
C2 C1 H1 123(4) . .
C3 C2 C1 119.6(6) . .
C3 C2 H2 120(5) . .
C1 C2 H2 121(5) . .
C2 C3 C4 119.5(6) . .
C2 C3 H3 119(4) . .
C4 C3 H3 121(4) . .
C3 C4 C5 118.1(6) . .
C3 C4 C6 122.8(6) . .
C5 C4 C6 119.1(6) . .
N1 C5 C5 118.9(3) . 2_556
N1 C5 C4 121.3(5) . .
C5 C5 C4 119.8(4) 2_556 .
C6 C6 C4 121.1(4) 2_556 .
C6 C6 H6 120(5) 2_556 .
C4 C6 H6 119(5) . .
C11 O11 Pb 98.3(4) . .
C11 O12 Pb 150.6(6) . 5_556
C11 O12 Pb 92.2(4) . .
Pb O12 Pb 112.8(2) 5_556 .
O11 C11 O12 121.8(7) . .
O11 C11 C12 119.9(6) . .
O12 C11 C12 118.3(7) . .
O13 C12 C11 113.9(6) . .
O13 C12 H12A 105(8) . .
C11 C12 H12A 112(7) . .
O13 C12 H12B 107(4) . .
C11 C12 H12B 104(5) . .
H12A C12 H12B 115(8) . .
C12 O13 C12 115.4(9) . 2_656

loop_
_geom_bond_atom_site_label_1
_geom_bond_atom_site_label_2
_geom_bond_distance
_geom_bond_site_symmetry_2
Pb N1 2.544(5) 2_556
Pb N1 2.544(5) .
Pb O11 2.635(4) 2_556
Pb O11 2.635(4) .
Pb O12 2.638(6) 5_556
Pb O12 2.638(6) 6_556
Pb O12 2.747(6) 2_556
Pb O12 2.747(6) .
N1 C1 1.343(8) .
N1 C5 1.362(7) .
C1 C2 1.408(9) .
C1 H1 1.02(7) .
C2 C3 1.358(10) .
C2 H2 0.91(8) .
C3 C4 1.418(9) .
C3 H3 0.87(7) .
C4 C5 1.422(8) .
C4 C6 1.437(9) .
C5 C5 1.406(12) 2_556
C6 C6 1.333(15) 2_556
C6 H6 0.80(7) .
O11 C11 1.215(8) .
O12 C11 1.239(8) .
O12 Pb 2.638(6) 5_556
C11 C12 1.516(10) .
C12 O13 1.387(9) .
C12 H12A 0.92(12) .
C12 H12B 0.94(7) .
O13 C12 1.387(9) 2_656
